data_7706452
loop_
_publ_author_name
'Andrejevi\'c, Tina P'
'Aleksic, Ivana'
'Po\<ckaj, Marta'
'Kljun, Jakob'
'Milivojevic, Dusan'
'Stevanovi\'c, Nevena Lj'
'Nikodinovic-Runic, Jasmina'
'Turel, Iztok'
'Djuran, Milo\<s I'
'Gli\<si\'c, Biljana \/D'

_publ_section_title
;
 Tailoring copper(ii) complexes with pyridine-4,5-dicarboxylate esters for
 anti-Candida activity.
;
_journal_issue 7
_journal_name_full 'Dalton transactions (Cambridge, England : 2003)'
_journal_page_first 2627
_journal_page_last 2638
_journal_paper_doi 10.1039/d0dt04061d
_journal_volume 50
_journal_year 2021
_chemical_formula_moiety 'C12 H16 Cu N3 O10 S, N O3'
_chemical_formula_sum 'C12 H16 Cu N4 O13 S'
_chemical_formula_weight 519.89
_space_group_crystal_system triclinic
_space_group_IT_number 2
_space_group_name_Hall '-P 1'
_space_group_name_H-M_alt 'P -1'
_atom_sites_solution_hydrogens mixed
_atom_sites_solution_primary direct
_audit_creation_method SHELXL-2018/3
_audit_update_record
;
2020-11-01 deposited with the CCDC.	2021-01-18 downloaded from the CCDC.
;
_cell_angle_alpha 79.593(3)
_cell_angle_beta 88.991(2)
_cell_angle_gamma 88.486(3)
_cell_formula_units_Z 4
_cell_length_a 7.8810(3)
_cell_length_b 12.4005(4)
_cell_length_c 20.9376(6)
_cell_measurement_reflns_used 10260
_cell_measurement_temperature 150(2)
_cell_measurement_theta_max 30.1920
_cell_measurement_theta_min 2.9950
_cell_volume 2011.66(12)
_computing_cell_refinement 'CrysAlisPro 1.171.39.46e (Rigaku OD, 2018)'
_computing_data_collection 'CrysAlisPro 1.171.39.46e (Rigaku OD, 2018)'
_computing_data_reduction 'CrysAlisPro 1.171.39.46e (Rigaku OD, 2018)'
_computing_structure_refinement 'SHELXL-2018/3 (Sheldrick, 2018)'
_computing_structure_solution 'SHELXT 2018/2 (Sheldrick, 2018)'
_diffrn_ambient_environment N~2~
_diffrn_ambient_temperature 150(2)
_diffrn_detector 'CCD plate'
_diffrn_detector_area_resol_mean 10.4933
_diffrn_detector_type Atlas
_diffrn_measured_fraction_theta_full 0.999
_diffrn_measured_fraction_theta_max 0.879
_diffrn_measurement_device 'four-circle diffractometer'
_diffrn_measurement_device_type 'SuperNova, Dual, Cu at home/near, Atlas'
_diffrn_measurement_method '\w scans'
_diffrn_radiation_monochromator mirror
_diffrn_radiation_probe x-ray
_diffrn_radiation_type 'Mo K\a'
_diffrn_radiation_wavelength 0.71073
_diffrn_reflns_av_R_equivalents 0.0300
_diffrn_reflns_av_unetI/netI 0.0389
_diffrn_reflns_Laue_measured_fraction_full 0.999
_diffrn_reflns_Laue_measured_fraction_max 0.879
_diffrn_reflns_limit_h_max 11
_diffrn_reflns_limit_h_min -11
_diffrn_reflns_limit_k_max 17
_diffrn_reflns_limit_k_min -17
_diffrn_reflns_limit_l_max 29
_diffrn_reflns_limit_l_min -29
_diffrn_reflns_number 25294
_diffrn_reflns_point_group_measured_fraction_full 0.999
_diffrn_reflns_point_group_measured_fraction_max 0.879
_diffrn_reflns_theta_full 25.242
_diffrn_reflns_theta_max 30.456
_diffrn_reflns_theta_min 2.348
_diffrn_source 'micro-focus sealed X-ray tube'
_diffrn_source_type 'SuperNova (Mo) X-ray Source'
_exptl_absorpt_coefficient_mu 1.265
_exptl_absorpt_correction_T_max 1.00000
_exptl_absorpt_correction_T_min 0.69363
_exptl_absorpt_correction_type multi-scan
_exptl_absorpt_process_details
;
CrysAlisPro 1.171.39.46e (Rigaku Oxford Diffraction, 2018)
Empirical absorption correction using spherical harmonics,
 implemented in SCALE3 ABSPACK scaling algorithm.
;
_exptl_crystal_colour blue
_exptl_crystal_density_diffrn 1.717
_exptl_crystal_description prism
_exptl_crystal_F_000 1060
_exptl_crystal_size_max 0.500
_exptl_crystal_size_mid 0.300
_exptl_crystal_size_min 0.050
_refine_diff_density_max 1.135
_refine_diff_density_min -0.872
_refine_diff_density_rms 0.089
_refine_ls_extinction_method none
_refine_ls_goodness_of_fit_ref 1.057
_refine_ls_hydrogen_treatment mixed
_refine_ls_matrix_type full
_refine_ls_number_parameters 594
_refine_ls_number_reflns 10742
_refine_ls_number_restraints 6
_refine_ls_restrained_S_all 1.056
_refine_ls_R_factor_all 0.0473
_refine_ls_R_factor_gt 0.0378
_refine_ls_shift/su_max 0.011
_refine_ls_shift/su_mean 0.000
_refine_ls_structure_factor_coef Fsqd
_refine_ls_weighting_details 'w=1/[\s^2^(Fo^2^)+(0.0474P)^2^+1.5397P] where P=(Fo^2^+2Fc^2^)/3'
_refine_ls_weighting_scheme calc
_refine_ls_wR_factor_gt 0.0961
_refine_ls_wR_factor_ref 0.1029
_reflns_Friedel_coverage 0.000
_reflns_number_gt 9105
_reflns_number_total 10742
_reflns_threshold_expression 'I > 2\s(I)'
_cod_data_source_file d0dt04061d2.cif
_cod_data_source_block shelx_CCDC3
_cod_depositor_comments 'Adding full bibliography for 7706448--7706452.cif.'
_cod_database_code 7706452
_shelx_shelxl_version_number 2018/3
_shelx_space_group_comment
;
The symmetry employed for this shelxl refinement is uniquely defined
by the following loop, which should always be used as a source of
symmetry information in preference to the above space-group names.
They are only intended as comments.
;
_shelx_estimated_absorpt_t_min 0.570
_shelx_estimated_absorpt_t_max 0.939

loop_
_space_group_symop_operation_xyz
'x, y, z'
'-x, -y, -z'

loop_
_atom_site_label
_atom_site_type_symbol
_atom_site_fract_x
_atom_site_fract_y
_atom_site_fract_z
_atom_site_U_iso_or_equiv
_atom_site_adp_type
_atom_site_occupancy
_atom_site_site_symmetry_order
_atom_site_calc_flag
_atom_site_refinement_flags_posn
_atom_site_refinement_flags_adp
_atom_site_refinement_flags_occupancy
_atom_site_disorder_assembly
_atom_site_disorder_group
Cu1 Cu 0.45305(3) 0.71342(2) 0.10261(2) 0.01462(7) Uani 1 1 d . . . . .
Cu2 Cu -0.04393(3) 0.28929(2) 0.39658(2) 0.01427(7) Uani 1 1 d . . . . .
N1 N 0.3782(2) 0.86456(14) 0.11947(8) 0.0142(3) Uani 1 1 d . . . . .
N11 N 0.3811(2) 0.77962(14) 0.01389(8) 0.0149(3) Uani 1 1 d . . . . .
N23 N 0.8704(2) 0.75359(17) 0.06761(9) 0.0217(4) Uani 1 1 d . . . . .
N27 N 0.6863(3) 0.39202(15) 0.20464(9) 0.0217(4) Uani 1 1 d . . . . .
N31 N -0.1102(2) 0.13963(14) 0.37994(8) 0.0138(3) Uani 1 1 d . . . . .
N41 N -0.1189(2) 0.22463(14) 0.48534(8) 0.0152(3) Uani 1 1 d . . . . .
N53 N 0.3677(2) 0.24624(17) 0.43806(9) 0.0225(4) Uani 1 1 d . . . . .
N57 N 0.1788(3) 0.60859(15) 0.29448(9) 0.0218(4) Uani 1 1 d . . . . .
O13 O 0.2459(2) 1.00391(14) 0.29079(7) 0.0226(3) Uani 1 1 d . . . . .
O14 O 0.4551(2) 1.11463(14) 0.24607(8) 0.0231(3) Uani 1 1 d . . . . .
O17 O 0.1523(2) 1.21081(14) 0.18480(8) 0.0295(4) Uani 1 1 d . . . . .
O18 O 0.1616(3) 1.24993(14) 0.07644(8) 0.0363(5) Uani 1 1 d . . . . .
O20 O 0.5273(2) 0.66574(13) 0.19305(7) 0.0185(3) Uani 1 1 d D . . . .
H20A H 0.453(3) 0.664(2) 0.2223(11) 0.028 Uiso 1 1 d D U . . .
H20B H 0.574(3) 0.6031(16) 0.2052(14) 0.028 Uiso 1 1 d D U . . .
O21 O 0.5673(2) 0.58450(14) 0.07341(8) 0.0207(3) Uani 1 1 d . . . . .
H21A H 0.554(4) 0.528(3) 0.0994(15) 0.031 Uiso 1 1 d . U . . .
H21B H 0.668(4) 0.594(3) 0.0784(15) 0.031 Uiso 1 1 d . U . . .
O22 O 0.2250(2) 0.60750(15) 0.12779(8) 0.0246(4) Uani 1 1 d D . . . .
H22A H 0.208(4) 0.580(3) 0.1658(9) 0.037 Uiso 1 1 d D U . . .
H22B H 0.127(3) 0.623(3) 0.1129(14) 0.037 Uiso 1 1 d D U . . .
O24 O 0.8885(2) 0.64939(14) 0.08225(9) 0.0295(4) Uani 1 1 d . . . . .
O25 O 0.9963(2) 0.81081(16) 0.05397(9) 0.0335(4) Uani 1 1 d . . . . .
O26 O 0.72520(19) 0.79634(13) 0.06728(8) 0.0215(3) Uani 1 1 d . . . . .
O28 O 0.5815(2) 0.39286(14) 0.16086(9) 0.0318(4) Uani 1 1 d . . . . .
O29 O 0.7817(2) 0.31052(14) 0.22148(9) 0.0287(4) Uani 1 1 d . . . . .
O30 O 0.6976(3) 0.47342(14) 0.23260(9) 0.0328(4) Uani 1 1 d . . . . .
O42 O 0.0347(2) 0.33608(13) 0.30624(7) 0.0193(3) Uani 1 1 d D . . . .
H42A H 0.080(3) 0.3983(17) 0.2968(14) 0.029 Uiso 1 1 d D U . . .
H42B H -0.037(3) 0.337(2) 0.2773(12) 0.029 Uiso 1 1 d D U . . .
O43 O 0.0549(2) 0.41870(13) 0.42523(8) 0.0204(3) Uani 1 1 d . . . . .
H43A H 0.040(4) 0.475(3) 0.3995(15) 0.031 Uiso 1 1 d . U . . .
H43B H 0.166(4) 0.402(2) 0.4274(14) 0.031 Uiso 1 1 d . U . . .
O44 O -0.2860(2) 0.38908(14) 0.37075(8) 0.0249(3) Uani 1 1 d . . . . .
H44A H -0.281880 0.448871 0.385064 0.037 Uiso 1 1 d R U . . .
H44B H -0.383619 0.369625 0.384854 0.037 Uiso 1 1 d R U . . .
O46 O -0.1314(3) 0.02051(15) 0.20384(8) 0.0310(4) Uani 1 1 d . . . . .
O47 O -0.0951(2) -0.14632(13) 0.26518(8) 0.0237(3) Uani 1 1 d . . . . .
O50 O -0.4289(2) -0.16738(16) 0.32231(9) 0.0323(4) Uani 1 1 d . . . . .
O51 O -0.2925(2) -0.24879(13) 0.41214(8) 0.0293(4) Uani 1 1 d . . . . .
O54 O 0.3807(2) 0.35043(14) 0.42324(10) 0.0321(4) Uani 1 1 d . . . . .
O55 O 0.2279(2) 0.20415(13) 0.43423(8) 0.0230(3) Uani 1 1 d . . . . .
O56 O 0.4941(2) 0.18875(17) 0.45591(10) 0.0370(5) Uani 1 1 d . . . . .
O58 O 0.2002(3) 0.52689(14) 0.26687(9) 0.0331(4) Uani 1 1 d . . . . .
O59 O 0.2705(2) 0.68948(14) 0.27803(9) 0.0300(4) Uani 1 1 d . . . . .
O60 O 0.0670(2) 0.60911(14) 0.33712(9) 0.0301(4) Uani 1 1 d . . . . .
S8 S 0.25579(7) 0.93698(4) -0.06786(2) 0.01856(11) Uani 1 1 d . . . . .
S38 S -0.23357(7) 0.06675(4) 0.56804(2) 0.01727(11) Uani 1 1 d . . . . .
C2 C 0.3850(3) 0.90243(17) 0.17532(10) 0.0152(4) Uani 1 1 d . . . . .
H2 H 0.430840 0.856207 0.212475 0.018 Uiso 1 1 calc R U . . .
C3 C 0.3268(3) 1.00738(17) 0.18058(10) 0.0152(4) Uani 1 1 d . . . . .
C4 C 0.2578(3) 1.07466(17) 0.12653(10) 0.0171(4) Uani 1 1 d . . . . .
C5 C 0.2526(3) 1.03589(17) 0.06831(10) 0.0171(4) Uani 1 1 d . . . . .
H5 H 0.206905 1.080386 0.030503 0.020 Uiso 1 1 calc R U . . .
C6 C 0.3154(3) 0.93107(17) 0.06657(9) 0.0142(4) Uani 1 1 d . . . . .
C7 C 0.3217(3) 0.88125(17) 0.00846(10) 0.0145(4) Uani 1 1 d . . . . .
C9 C 0.3130(3) 0.81726(18) -0.09367(11) 0.0218(4) Uani 1 1 d . . . . .
H9 H 0.301375 0.804941 -0.136848 0.026 Uiso 1 1 calc R U . . .
C10 C 0.3769(3) 0.74288(18) -0.04416(10) 0.0197(4) Uani 1 1 d . . . . .
H10 H 0.415408 0.671558 -0.049058 0.024 Uiso 1 1 calc R U . . .
C12 C 0.3355(3) 1.04172(17) 0.24576(10) 0.0162(4) Uani 1 1 d . . . . .
C15 C 0.4553(3) 1.1648(2) 0.30358(12) 0.0284(5) Uani 1 1 d . . . . .
H15A H 0.550498 1.214760 0.300836 0.043 Uiso 1 1 calc R U . . .
H15B H 0.467245 1.107510 0.342268 0.043 Uiso 1 1 calc R U . . .
H15C H 0.348390 1.205875 0.306472 0.043 Uiso 1 1 calc R U . . .
C16 C 0.1853(3) 1.18556(18) 0.13349(11) 0.0204(4) Uani 1 1 d . . . . .
C19 C 0.0906(5) 1.3583(2) 0.07962(14) 0.0509(9) Uani 1 1 d . . . . .
H19A H 0.058525 1.395353 0.035988 0.076 Uiso 1 1 calc R U . . .
H19B H 0.175500 1.401350 0.096897 0.076 Uiso 1 1 calc R U . . .
H19C H -0.009926 1.351175 0.108137 0.076 Uiso 1 1 calc R U . . .
C32 C -0.0967(3) 0.10057(17) 0.32444(10) 0.0151(4) Uani 1 1 d . . . . .
H32 H -0.044156 0.143982 0.287746 0.018 Uiso 1 1 calc R U . . .
C33 C -0.1571(3) -0.00150(17) 0.31886(10) 0.0152(4) Uani 1 1 d . . . . .
C34 C -0.2383(3) -0.06453(17) 0.37204(10) 0.0159(4) Uani 1 1 d . . . . .
C35 C -0.2463(3) -0.02579(17) 0.43055(10) 0.0162(4) Uani 1 1 d . . . . .
H35 H -0.296826 -0.067984 0.468113 0.019 Uiso 1 1 calc R U . . .
C36 C -0.1791(3) 0.07519(16) 0.43276(9) 0.0136(4) Uani 1 1 d . . . . .
C37 C -0.1747(2) 0.12442(16) 0.49106(9) 0.0134(4) Uani 1 1 d . . . . .
C39 C -0.1813(3) 0.18467(18) 0.59417(10) 0.0203(4) Uani 1 1 d . . . . .
H39 H -0.192333 0.196009 0.637742 0.024 Uiso 1 1 calc R U . . .
C40 C -0.1216(3) 0.25983(18) 0.54378(10) 0.0185(4) Uani 1 1 d . . . . .
H40 H -0.085262 0.330282 0.548668 0.022 Uiso 1 1 calc R U . . .
C45 C -0.1281(3) -0.03938(18) 0.25563(10) 0.0182(4) Uani 1 1 d . . . . .
C48 C -0.0828(4) -0.1944(2) 0.20709(12) 0.0311(6) Uani 1 1 d . . . . .
H48A H 0.023523 -0.172678 0.183900 0.047 Uiso 1 1 calc R U . . .
H48B H -0.179022 -0.168533 0.178935 0.047 Uiso 1 1 calc R U . . .
H48C H -0.084478 -0.274488 0.219147 0.047 Uiso 1 1 calc R U . . .
C49 C -0.3297(3) -0.16605(18) 0.36485(11) 0.0197(4) Uani 1 1 d . . . . .
C52 C -0.3745(5) -0.3513(2) 0.40854(16) 0.0471(8) Uani 1 1 d . . . . .
H52A H -0.339794 -0.375725 0.368196 0.071 Uiso 1 1 calc R U . . .
H52B H -0.498025 -0.339948 0.409237 0.071 Uiso 1 1 calc R U . . .
H52C H -0.340944 -0.407179 0.445769 0.071 Uiso 1 1 calc R U . . .

loop_
_atom_site_aniso_label
_atom_site_aniso_U_11
_atom_site_aniso_U_22
_atom_site_aniso_U_33
_atom_site_aniso_U_23
_atom_site_aniso_U_13
_atom_site_aniso_U_12
Cu1 0.01942(13) 0.01211(12) 0.01216(12) -0.00189(9) -0.00151(9) 0.00143(9)
Cu2 0.01902(13) 0.01185(12) 0.01176(12) -0.00158(9) 0.00166(9) -0.00215(9)
N1 0.0156(8) 0.0141(8) 0.0126(8) -0.0017(6) 0.0013(6) -0.0004(6)
N11 0.0181(8) 0.0143(8) 0.0126(8) -0.0036(6) -0.0012(6) 0.0013(6)
N23 0.0209(9) 0.0292(10) 0.0148(8) -0.0029(7) 0.0005(7) -0.0021(8)
N27 0.0296(10) 0.0159(9) 0.0185(9) -0.0002(7) -0.0008(8) 0.0023(7)
N31 0.0160(8) 0.0129(8) 0.0121(8) -0.0013(6) 0.0008(6) -0.0007(6)
N41 0.0178(8) 0.0145(8) 0.0138(8) -0.0038(6) 0.0002(7) -0.0012(6)
N53 0.0188(9) 0.0284(10) 0.0192(9) -0.0019(8) 0.0011(7) 0.0017(8)
N57 0.0298(10) 0.0173(9) 0.0175(9) -0.0009(7) 0.0017(8) -0.0035(8)
O13 0.0287(8) 0.0247(8) 0.0143(7) -0.0033(6) 0.0043(6) -0.0039(7)
O14 0.0256(8) 0.0274(8) 0.0191(8) -0.0110(7) 0.0036(6) -0.0067(7)
O17 0.0439(10) 0.0254(9) 0.0194(8) -0.0062(7) 0.0034(7) 0.0093(8)
O18 0.0712(14) 0.0183(8) 0.0182(8) -0.0026(7) -0.0015(9) 0.0167(9)
O20 0.0236(8) 0.0163(7) 0.0146(7) -0.0008(6) -0.0016(6) 0.0042(6)
O21 0.0249(8) 0.0160(7) 0.0211(8) -0.0032(6) -0.0002(7) 0.0015(6)
O22 0.0218(8) 0.0287(9) 0.0213(8) 0.0021(7) -0.0022(7) -0.0050(7)
O24 0.0252(8) 0.0250(9) 0.0366(10) -0.0012(7) -0.0029(7) 0.0038(7)
O25 0.0217(8) 0.0424(11) 0.0359(10) -0.0043(9) 0.0043(7) -0.0120(8)
O26 0.0198(7) 0.0216(8) 0.0224(8) -0.0023(6) 0.0012(6) -0.0013(6)
O28 0.0446(11) 0.0203(8) 0.0300(9) -0.0014(7) -0.0171(8) 0.0009(8)
O29 0.0372(10) 0.0203(8) 0.0288(9) -0.0057(7) -0.0091(8) 0.0102(7)
O30 0.0542(12) 0.0198(8) 0.0259(9) -0.0088(7) -0.0146(8) 0.0129(8)
O42 0.0260(8) 0.0166(7) 0.0148(7) -0.0009(6) 0.0016(6) -0.0058(6)
O43 0.0247(8) 0.0151(7) 0.0215(8) -0.0029(6) 0.0000(7) -0.0025(6)
O44 0.0223(8) 0.0242(8) 0.0262(8) -0.0005(7) 0.0021(7) 0.0029(6)
O46 0.0509(11) 0.0276(9) 0.0139(8) -0.0027(7) -0.0016(7) 0.0022(8)
O47 0.0346(9) 0.0206(8) 0.0180(8) -0.0099(6) -0.0015(7) 0.0045(7)
O50 0.0332(9) 0.0335(10) 0.0311(10) -0.0063(8) -0.0091(8) -0.0094(8)
O51 0.0470(11) 0.0144(7) 0.0265(9) -0.0020(7) -0.0050(8) -0.0076(7)
O54 0.0237(8) 0.0228(9) 0.0478(11) -0.0006(8) 0.0006(8) -0.0048(7)
O55 0.0196(7) 0.0221(8) 0.0267(8) -0.0026(7) -0.0025(6) -0.0013(6)
O56 0.0205(8) 0.0419(11) 0.0458(12) -0.0013(9) -0.0056(8) 0.0081(8)
O58 0.0533(12) 0.0213(8) 0.0265(9) -0.0086(7) 0.0148(8) -0.0138(8)
O59 0.0402(10) 0.0213(8) 0.0306(9) -0.0095(7) 0.0111(8) -0.0147(7)
O60 0.0391(10) 0.0216(8) 0.0274(9) 0.0004(7) 0.0140(8) -0.0021(7)
S8 0.0282(3) 0.0157(2) 0.0115(2) -0.00176(18) -0.0028(2) 0.0015(2)
S38 0.0244(3) 0.0164(2) 0.0107(2) -0.00163(18) 0.00207(19) -0.00248(19)
C2 0.0181(9) 0.0152(9) 0.0117(9) -0.0008(7) 0.0006(7) -0.0010(7)
C3 0.0177(9) 0.0162(9) 0.0115(9) -0.0025(7) 0.0039(7) -0.0013(8)
C4 0.0201(10) 0.0153(9) 0.0154(9) -0.0019(8) 0.0030(8) -0.0001(8)
C5 0.0227(10) 0.0147(9) 0.0134(9) -0.0020(7) -0.0005(8) 0.0011(8)
C6 0.0158(9) 0.0153(9) 0.0119(9) -0.0030(7) 0.0009(7) -0.0017(7)
C7 0.0153(9) 0.0154(9) 0.0124(9) -0.0013(7) -0.0001(7) -0.0002(7)
C9 0.0300(12) 0.0204(10) 0.0163(10) -0.0071(8) -0.0015(9) 0.0005(9)
C10 0.0267(11) 0.0160(10) 0.0175(10) -0.0064(8) 0.0008(8) 0.0006(8)
C12 0.0197(10) 0.0152(9) 0.0136(9) -0.0025(7) -0.0005(8) 0.0026(8)
C15 0.0320(13) 0.0328(13) 0.0244(12) -0.0154(10) 0.0006(10) -0.0061(10)
C16 0.0259(11) 0.0174(10) 0.0184(10) -0.0048(8) -0.0007(9) 0.0009(8)
C19 0.101(3) 0.0213(13) 0.0285(14) -0.0037(11) -0.0008(16) 0.0241(15)
C32 0.0182(9) 0.0154(9) 0.0112(9) -0.0010(7) -0.0003(7) 0.0017(7)
C33 0.0184(9) 0.0154(9) 0.0121(9) -0.0035(7) -0.0017(7) 0.0016(7)
C34 0.0177(9) 0.0150(9) 0.0148(9) -0.0021(7) -0.0012(8) 0.0002(7)
C35 0.0186(9) 0.0159(9) 0.0138(9) -0.0016(7) 0.0021(8) -0.0022(8)
C36 0.0153(9) 0.0137(9) 0.0117(9) -0.0019(7) -0.0002(7) 0.0004(7)
C37 0.0148(9) 0.0146(9) 0.0106(9) -0.0013(7) -0.0002(7) 0.0004(7)
C39 0.0271(11) 0.0212(10) 0.0144(10) -0.0078(8) 0.0011(8) -0.0015(9)
C40 0.0232(10) 0.0191(10) 0.0146(9) -0.0063(8) 0.0014(8) -0.0020(8)
C45 0.0215(10) 0.0200(10) 0.0141(9) -0.0059(8) -0.0010(8) 0.0003(8)
C48 0.0404(14) 0.0316(13) 0.0260(12) -0.0184(10) -0.0036(11) 0.0058(11)
C49 0.0224(10) 0.0190(10) 0.0189(10) -0.0066(8) 0.0033(8) -0.0034(8)
C52 0.074(2) 0.0195(12) 0.0480(18) -0.0038(12) -0.0068(16) -0.0190(14)

loop_
_atom_type_symbol
_atom_type_description
_atom_type_scat_dispersion_real
_atom_type_scat_dispersion_imag
_atom_type_scat_source
C C 0.0033 0.0016 'International Tables Vol C Tables 4.2.6.8 and 6.1.1.4'
H H 0.0000 0.0000 'International Tables Vol C Tables 4.2.6.8 and 6.1.1.4'
Cu Cu 0.3201 1.2651 'International Tables Vol C Tables 4.2.6.8 and 6.1.1.4'
N N 0.0061 0.0033 'International Tables Vol C Tables 4.2.6.8 and 6.1.1.4'
O O 0.0106 0.0060 'International Tables Vol C Tables 4.2.6.8 and 6.1.1.4'
S S 0.1246 0.1234 'International Tables Vol C Tables 4.2.6.8 and 6.1.1.4'

loop_
_geom_angle_atom_site_label_1
_geom_angle_atom_site_label_2
_geom_angle_atom_site_label_3
_geom_angle
_geom_angle_site_symmetry_1
_geom_angle_site_symmetry_3
_geom_angle_publ_flag
O20 Cu1 N11 173.03(7) . . ?
O20 Cu1 O21 92.64(7) . . ?
N11 Cu1 O21 93.21(7) . . ?
O20 Cu1 N1 92.27(7) . . ?
N11 Cu1 N1 81.22(7) . . ?
O21 Cu1 N1 166.87(7) . . ?
O20 Cu1 O22 87.81(6) . . ?
N11 Cu1 O22 96.25(7) . . ?
O21 Cu1 O22 87.14(7) . . ?
N1 Cu1 O22 105.21(7) . . ?
O42 Cu2 N41 173.28(7) . . ?
O42 Cu2 O43 92.74(7) . . ?
N41 Cu2 O43 92.95(7) . . ?
O42 Cu2 N31 92.41(7) . . ?
N41 Cu2 N31 81.35(7) . . ?
O43 Cu2 N31 168.35(7) . . ?
O42 Cu2 O44 88.36(6) . . ?
N41 Cu2 O44 95.29(7) . . ?
O43 Cu2 O44 89.12(7) . . ?
N31 Cu2 O44 101.47(7) . . ?
C2 N1 C6 118.80(18) . . ?
C2 N1 Cu1 127.74(14) . . ?
C6 N1 Cu1 113.46(14) . . ?
C7 N11 C10 111.79(17) . . ?
C7 N11 Cu1 113.97(14) . . ?
C10 N11 Cu1 134.23(15) . . ?
O25 N23 O26 120.8(2) . . ?
O25 N23 O24 119.8(2) . . ?
O26 N23 O24 119.47(19) . . ?
O28 N27 O29 120.3(2) . . ?
O28 N27 O30 120.60(19) . . ?
O29 N27 O30 119.08(19) . . ?
C32 N31 C36 118.52(18) . . ?
C32 N31 Cu2 128.13(14) . . ?
C36 N31 Cu2 113.33(14) . . ?
C37 N41 C40 111.68(17) . . ?
C37 N41 Cu2 114.08(14) . . ?
C40 N41 Cu2 134.21(15) . . ?
O56 N53 O55 120.7(2) . . ?
O56 N53 O54 119.6(2) . . ?
O55 N53 O54 119.63(19) . . ?
O60 N57 O59 120.3(2) . . ?
O60 N57 O58 120.71(19) . . ?
O59 N57 O58 118.94(19) . . ?
C12 O14 C15 114.75(17) . . ?
C16 O18 C19 114.86(19) . . ?
Cu1 O20 H20A 117(2) . . ?
Cu1 O20 H20B 121(2) . . ?
H20A O20 H20B 99(3) . . ?
Cu1 O21 H21A 112(2) . . ?
Cu1 O21 H21B 103(2) . . ?
H21A O21 H21B 100(3) . . ?
Cu1 O22 H22A 119(2) . . ?
Cu1 O22 H22B 125(2) . . ?
H22A O22 H22B 104(3) . . ?
Cu2 O42 H42A 117(2) . . ?
Cu2 O42 H42B 117(2) . . ?
H42A O42 H42B 104(3) . . ?
Cu2 O43 H43A 113(2) . . ?
Cu2 O43 H43B 103(2) . . ?
H43A O43 H43B 109(3) . . ?
Cu2 O44 H44A 109.4 . . ?
Cu2 O44 H44B 124.5 . . ?
H44A O44 H44B 98.7 . . ?
C45 O47 C48 115.62(18) . . ?
C49 O51 C52 115.3(2) . . ?
C7 S8 C9 89.71(11) . . ?
C37 S38 C39 89.63(10) . . ?
N1 C2 C3 122.00(18) . . ?
N1 C2 H2 119.0 . . ?
C3 C2 H2 119.0 . . ?
C4 C3 C2 119.12(19) . . ?
C4 C3 C12 122.63(19) . . ?
C2 C3 C12 118.20(18) . . ?
C5 C4 C3 118.90(19) . . ?
C5 C4 C16 122.12(19) . . ?
C3 C4 C16 118.94(19) . . ?
C6 C5 C4 118.65(19) . . ?
C6 C5 H5 120.7 . . ?
C4 C5 H5 120.7 . . ?
N1 C6 C5 122.48(19) . . ?
N1 C6 C7 113.17(17) . . ?
C5 C6 C7 124.35(18) . . ?
N11 C7 C6 118.14(17) . . ?
N11 C7 S8 113.75(15) . . ?
C6 C7 S8 128.09(15) . . ?
C10 C9 S8 110.72(17) . . ?
C10 C9 H9 124.6 . . ?
S8 C9 H9 124.6 . . ?
C9 C10 N11 114.0(2) . . ?
C9 C10 H10 123.0 . . ?
N11 C10 H10 123.0 . . ?
O13 C12 O14 126.4(2) . . ?
O13 C12 C3 122.49(19) . . ?
O14 C12 C3 111.10(17) . . ?
O14 C15 H15A 109.5 . . ?
O14 C15 H15B 109.5 . . ?
H15A C15 H15B 109.5 . . ?
O14 C15 H15C 109.5 . . ?
H15A C15 H15C 109.5 . . ?
H15B C15 H15C 109.5 . . ?
O17 C16 O18 124.8(2) . . ?
O17 C16 C4 123.2(2) . . ?
O18 C16 C4 112.00(19) . . ?
O18 C19 H19A 109.5 . . ?
O18 C19 H19B 109.5 . . ?
H19A C19 H19B 109.5 . . ?
O18 C19 H19C 109.5 . . ?
H19A C19 H19C 109.5 . . ?
H19B C19 H19C 109.5 . . ?
N31 C32 C33 122.02(18) . . ?
N31 C32 H32 119.0 . . ?
C33 C32 H32 119.0 . . ?
C32 C33 C34 119.31(19) . . ?
C32 C33 C45 117.59(18) . . ?
C34 C33 C45 123.08(19) . . ?
C35 C34 C33 118.57(19) . . ?
C35 C34 C49 120.43(18) . . ?
C33 C34 C49 120.73(19) . . ?
C36 C35 C34 118.63(18) . . ?
C36 C35 H35 120.7 . . ?
C34 C35 H35 120.7 . . ?
N31 C36 C35 122.73(19) . . ?
N31 C36 C37 112.81(17) . . ?
C35 C36 C37 124.46(18) . . ?
N41 C37 C36 118.16(17) . . ?
N41 C37 S38 114.26(15) . . ?
C36 C37 S38 127.58(15) . . ?
C40 C39 S38 110.53(17) . . ?
C40 C39 H39 124.7 . . ?
S38 C39 H39 124.7 . . ?
C39 C40 N41 113.9(2) . . ?
C39 C40 H40 123.0 . . ?
N41 C40 H40 123.0 . . ?
O46 C45 O47 125.4(2) . . ?
O46 C45 C33 123.8(2) . . ?
O47 C45 C33 110.75(17) . . ?
O47 C48 H48A 109.5 . . ?
O47 C48 H48B 109.5 . . ?
H48A C48 H48B 109.5 . . ?
O47 C48 H48C 109.5 . . ?
H48A C48 H48C 109.5 . . ?
H48B C48 H48C 109.5 . . ?
O50 C49 O51 125.9(2) . . ?
O50 C49 C34 122.4(2) . . ?
O51 C49 C34 111.64(19) . . ?
O51 C52 H52A 109.5 . . ?
O51 C52 H52B 109.5 . . ?
H52A C52 H52B 109.5 . . ?
O51 C52 H52C 109.5 . . ?
H52A C52 H52C 109.5 . . ?
H52B C52 H52C 109.5 . . ?

loop_
_geom_bond_atom_site_label_1
_geom_bond_atom_site_label_2
_geom_bond_distance
_geom_bond_site_symmetry_2
_geom_bond_publ_flag
Cu1 O20 1.9735(15) . ?
Cu1 N11 1.9767(17) . ?
Cu1 O21 1.9993(17) . ?
Cu1 N1 2.0393(18) . ?
Cu1 O22 2.2530(17) . ?
Cu2 O42 1.9697(15) . ?
Cu2 N41 1.9732(17) . ?
Cu2 O43 1.9930(16) . ?
Cu2 N31 2.0321(17) . ?
Cu2 O44 2.2658(16) . ?
N1 C2 1.339(3) . ?
N1 C6 1.349(3) . ?
N11 C7 1.319(3) . ?
N11 C10 1.374(3) . ?
N23 O25 1.235(3) . ?
N23 O26 1.248(2) . ?
N23 O24 1.278(3) . ?
N27 O28 1.243(3) . ?
N27 O29 1.246(2) . ?
N27 O30 1.261(3) . ?
N31 C32 1.339(3) . ?
N31 C36 1.356(2) . ?
N41 C37 1.314(3) . ?
N41 C40 1.371(3) . ?
N53 O56 1.233(3) . ?
N53 O55 1.241(2) . ?
N53 O54 1.280(3) . ?
N57 O60 1.244(3) . ?
N57 O59 1.246(2) . ?
N57 O58 1.260(3) . ?
O13 C12 1.201(3) . ?
O14 C12 1.324(3) . ?
O14 C15 1.452(3) . ?
O17 C16 1.194(3) . ?
O18 C16 1.325(3) . ?
O18 C19 1.454(3) . ?
O20 H20A 0.840(17) . ?
O20 H20B 0.847(17) . ?
O21 H21A 0.82(3) . ?
O21 H21B 0.82(3) . ?
O22 H22A 0.818(17) . ?
O22 H22B 0.839(17) . ?
O42 H42A 0.849(17) . ?
O42 H42B 0.833(17) . ?
O43 H43A 0.81(3) . ?
O43 H43B 0.89(3) . ?
O44 H44A 0.8500 . ?
O44 H44B 0.8444 . ?
O46 C45 1.199(3) . ?
O47 C45 1.324(3) . ?
O47 C48 1.449(3) . ?
O50 C49 1.198(3) . ?
O51 C49 1.322(3) . ?
O51 C52 1.455(3) . ?
S8 C7 1.706(2) . ?
S8 C9 1.716(2) . ?
S38 C37 1.703(2) . ?
S38 C39 1.714(2) . ?
C2 C3 1.391(3) . ?
C2 H2 0.9500 . ?
C3 C4 1.389(3) . ?
C3 C12 1.504(3) . ?
C4 C5 1.390(3) . ?
C4 C16 1.506(3) . ?
C5 C6 1.385(3) . ?
C5 H5 0.9500 . ?
C6 C7 1.460(3) . ?
C9 C10 1.352(3) . ?
C9 H9 0.9500 . ?
C10 H10 0.9500 . ?
C15 H15A 0.9800 . ?
C15 H15B 0.9800 . ?
C15 H15C 0.9800 . ?
C19 H19A 0.9800 . ?
C19 H19B 0.9800 . ?
C19 H19C 0.9800 . ?
C32 C33 1.389(3) . ?
C32 H32 0.9500 . ?
C33 C34 1.395(3) . ?
C33 C45 1.495(3) . ?
C34 C35 1.394(3) . ?
C34 C49 1.499(3) . ?
C35 C36 1.381(3) . ?
C35 H35 0.9500 . ?
C36 C37 1.461(3) . ?
C39 C40 1.361(3) . ?
C39 H39 0.9500 . ?
C40 H40 0.9500 . ?
C48 H48A 0.9800 . ?
C48 H48B 0.9800 . ?
C48 H48C 0.9800 . ?
C52 H52A 0.9800 . ?
C52 H52B 0.9800 . ?
C52 H52C 0.9800 . ?

loop_
_geom_hbond_atom_site_label_D
_geom_hbond_atom_site_label_H
_geom_hbond_atom_site_label_A
_geom_hbond_distance_DH
_geom_hbond_distance_HA
_geom_hbond_distance_DA
_geom_hbond_angle_DHA
_geom_hbond_site_symmetry_A
_geom_hbond_publ_flag
O20 H20A O59 0.840(17) 1.890(18) 2.717(2) 168(3) . yes
O20 H20B O30 0.847(17) 1.864(18) 2.707(2) 174(3) . yes
O21 H21A O28 0.82(3) 1.93(3) 2.726(2) 166(3) . yes
O21 H21B N23 0.82(3) 2.55(3) 3.206(3) 139(3) . yes
O21 H21B O24 0.82(3) 1.89(3) 2.696(3) 167(3) . yes
O21 H21B O26 0.82(3) 2.53(3) 2.917(2) 111(3) . yes
O22 H22A O58 0.818(17) 2.100(19) 2.908(2) 169(3) . yes
O22 H22B O24 0.839(17) 2.000(18) 2.837(2) 176(3) 1_455 yes
O42 H42A O58 0.849(17) 1.878(18) 2.720(2) 172(3) . yes
O42 H42B O29 0.833(17) 1.935(18) 2.755(2) 168(3) 1_455 yes
O43 H43A O60 0.81(3) 1.93(3) 2.724(2) 165(3) . yes
O43 H43B N53 0.89(3) 2.45(3) 3.203(3) 142(3) . yes
O43 H43B O54 0.89(3) 1.80(3) 2.684(2) 170(3) . yes
O43 H43B O55 0.89(3) 2.47(3) 2.934(2) 113(2) . yes
O44 H44B N53 0.84 2.62 3.434(3) 160.8 1_455 yes
O44 H44B O54 0.84 2.01 2.848(2) 169.5 1_455 yes
C2 H2 O20 0.95 2.56 3.076(3) 114.2 . yes
C2 H2 O50 0.95 2.53 3.391(3) 150.1 1_665 yes
C5 H5 O25 0.95 2.58 3.499(3) 163.7 2_675 yes
C5 H5 O26 0.95 2.39 3.207(3) 144.6 2_675 yes
C9 H9 O29 0.95 2.57 3.449(3) 153.2 2_665 yes
C15 H15A O29 0.98 2.60 3.436(3) 142.7 1_565 yes
C32 H32 O42 0.95 2.57 3.081(3) 113.6 . yes
C35 H35 O55 0.95 2.46 3.266(3) 142.1 2_556 yes
C35 H35 O56 0.95 2.52 3.444(3) 163.3 2_556 yes
C39 H39 O59 0.95 2.52 3.387(3) 152.7 2_566 yes
C48 H48B O26 0.98 2.58 3.341(3) 134.2 1_445 yes

loop_
_geom_torsion_atom_site_label_1
_geom_torsion_atom_site_label_2
_geom_torsion_atom_site_label_3
_geom_torsion_atom_site_label_4
_geom_torsion
_geom_torsion_site_symmetry_1
_geom_torsion_site_symmetry_2
_geom_torsion_site_symmetry_3
_geom_torsion_site_symmetry_4
_geom_torsion_publ_flag
C6 N1 C2 C3 1.0(3) . . . . ?
Cu1 N1 C2 C3 -178.95(15) . . . . ?
N1 C2 C3 C4 0.8(3) . . . . ?
N1 C2 C3 C12 178.49(18) . . . . ?
C2 C3 C4 C5 -1.5(3) . . . . ?
C12 C3 C4 C5 -179.13(19) . . . . ?
C2 C3 C4 C16 176.31(19) . . . . ?
C12 C3 C4 C16 -1.3(3) . . . . ?
C3 C4 C5 C6 0.5(3) . . . . ?
C16 C4 C5 C6 -177.2(2) . . . . ?
C2 N1 C6 C5 -2.1(3) . . . . ?
Cu1 N1 C6 C5 177.87(16) . . . . ?
C2 N1 C6 C7 177.66(18) . . . . ?
Cu1 N1 C6 C7 -2.4(2) . . . . ?
C4 C5 C6 N1 1.3(3) . . . . ?
C4 C5 C6 C7 -178.40(19) . . . . ?
C10 N11 C7 C6 178.97(18) . . . . ?
Cu1 N11 C7 C6 -0.3(2) . . . . ?
C10 N11 C7 S8 0.5(2) . . . . ?
Cu1 N11 C7 S8 -178.75(9) . . . . ?
N1 C6 C7 N11 1.8(3) . . . . ?
C5 C6 C7 N11 -178.4(2) . . . . ?
N1 C6 C7 S8 -179.97(15) . . . . ?
C5 C6 C7 S8 -0.2(3) . . . . ?
C9 S8 C7 N11 -0.44(17) . . . . ?
C9 S8 C7 C6 -178.7(2) . . . . ?
C7 S8 C9 C10 0.26(19) . . . . ?
S8 C9 C10 N11 0.0(3) . . . . ?
C7 N11 C10 C9 -0.3(3) . . . . ?
Cu1 N11 C10 C9 178.74(16) . . . . ?
C15 O14 C12 O13 -10.6(3) . . . . ?
C15 O14 C12 C3 171.03(18) . . . . ?
C4 C3 C12 O13 107.5(3) . . . . ?
C2 C3 C12 O13 -70.1(3) . . . . ?
C4 C3 C12 O14 -74.1(3) . . . . ?
C2 C3 C12 O14 108.3(2) . . . . ?
C19 O18 C16 O17 0.3(4) . . . . ?
C19 O18 C16 C4 179.6(2) . . . . ?
C5 C4 C16 O17 162.1(2) . . . . ?
C3 C4 C16 O17 -15.6(3) . . . . ?
C5 C4 C16 O18 -17.2(3) . . . . ?
C3 C4 C16 O18 165.0(2) . . . . ?
C36 N31 C32 C33 2.6(3) . . . . ?
Cu2 N31 C32 C33 -175.85(15) . . . . ?
N31 C32 C33 C34 1.6(3) . . . . ?
N31 C32 C33 C45 -177.15(18) . . . . ?
C32 C33 C34 C35 -4.1(3) . . . . ?
C45 C33 C34 C35 174.60(19) . . . . ?
C32 C33 C34 C49 170.00(19) . . . . ?
C45 C33 C34 C49 -11.3(3) . . . . ?
C33 C34 C35 C36 2.4(3) . . . . ?
C49 C34 C35 C36 -171.73(19) . . . . ?
C32 N31 C36 C35 -4.5(3) . . . . ?
Cu2 N31 C36 C35 174.22(16) . . . . ?
C32 N31 C36 C37 175.75(17) . . . . ?
Cu2 N31 C36 C37 -5.6(2) . . . . ?
C34 C35 C36 N31 1.9(3) . . . . ?
C34 C35 C36 C37 -178.31(19) . . . . ?
C40 N41 C37 C36 -179.87(18) . . . . ?
Cu2 N41 C37 C36 -1.6(2) . . . . ?
C40 N41 C37 S38 -0.2(2) . . . . ?
Cu2 N41 C37 S38 178.13(9) . . . . ?
N31 C36 C37 N41 4.9(3) . . . . ?
C35 C36 C37 N41 -174.91(19) . . . . ?
N31 C36 C37 S38 -174.82(15) . . . . ?
C35 C36 C37 S38 5.4(3) . . . . ?
C39 S38 C37 N41 0.36(17) . . . . ?
C39 S38 C37 C36 -179.95(19) . . . . ?
C37 S38 C39 C40 -0.47(18) . . . . ?
S38 C39 C40 N41 0.5(3) . . . . ?
C37 N41 C40 C39 -0.2(3) . . . . ?
Cu2 N41 C40 C39 -178.04(16) . . . . ?
C48 O47 C45 O46 -7.8(3) . . . . ?
C48 O47 C45 C33 173.62(19) . . . . ?
C32 C33 C45 O46 -35.6(3) . . . . ?
C34 C33 C45 O46 145.7(2) . . . . ?
C32 C33 C45 O47 142.95(19) . . . . ?
C34 C33 C45 O47 -35.8(3) . . . . ?
C52 O51 C49 O50 3.7(4) . . . . ?
C52 O51 C49 C34 -179.3(2) . . . . ?
C35 C34 C49 O50 125.4(2) . . . . ?
C33 C34 C49 O50 -48.6(3) . . . . ?
C35 C34 C49 O51 -51.7(3) . . . . ?
C33 C34 C49 O51 134.3(2) . . . . ?
